data_7055072
loop_
_publ_author_name
'Hettstedt, Christina'
'Mayer, Peter'
'Karaghiosoff, Konstantin'

_publ_section_title
;
 Halogen bonding in the crystal structures of 1,2-diiodo alkenes
;
_journal_issue 11
_journal_name_full 'New J. Chem.'
_journal_page_first 8522
_journal_paper_doi 10.1039/C5NJ00821B
_journal_volume 39
_journal_year 2015
_chemical_formula_moiety 'C8 H6 I2'
_chemical_formula_sum 'C8 H6 I2'
_chemical_formula_weight 355.93
_chemical_name_systematic
;
 (E)-(1,2-diiodovinyl)benzene
;
_chemical_properties_physical Light-sensitive
_space_group_crystal_system monoclinic
_space_group_IT_number 15
_space_group_name_Hall '-C 2yc'
_space_group_name_H-M_alt 'C 1 2/c 1'
_symmetry_space_group_name_Hall '-C 2yc'
_symmetry_space_group_name_H-M 'C 1 2/c 1'
_atom_sites_solution_hydrogens difmap
_atom_sites_solution_primary direct
_atom_sites_solution_secondary difmap
_audit_creation_method SHELXL-2013
_audit_update_record
;
2014-12-02 deposited with the CCDC.
2015-08-07 downloaded from the CCDC.
;
_cell_angle_alpha 90
_cell_angle_beta 94.279(4)
_cell_angle_gamma 90
_cell_formula_units_Z 4
_cell_length_a 10.1365(4)
_cell_length_b 15.9425(6)
_cell_length_c 5.7295(2)
_cell_measurement_reflns_used 5122
_cell_measurement_temperature 173(2)
_cell_measurement_theta_max 32.3051
_cell_measurement_theta_min 4.1572
_cell_volume 923.31(6)
_computing_cell_refinement
;
CrysAlisPro, Oxford Diffraction Ltd.,
Version 1.171.33.41 (release 06-05-2009 CrysAlis171 .NET)
(compiled May  6 2009,17:20:42)
;
_computing_data_collection
;
CrysAlisPro, Oxford Diffraction Ltd.,
Version 1.171.33.41 (release 06-05-2009 CrysAlis171 .NET)
(compiled May  6 2009,17:20:42)
;
_computing_data_reduction
;
CrysAlisPro, Oxford Diffraction Ltd.,
Version 1.171.33.41 (release 06-05-2009 CrysAlis171 .NET)
(compiled May  6 2009,17:20:42)
;
_computing_molecular_graphics
;
'ORTEP (M. N. Burnett, C. K. Johnson, ORTEP-III: Oak Ridge Thermal Ellipsoid
;
_computing_publication_material
;
PLATON (A. L. Spek, Acta Crystallogr, Sect. A, 1990, 46, C34, 1995 version).
;
_computing_structure_refinement 'SHELXL-2013 (Sheldrick, 2013)'
_computing_structure_solution 'SHELXS-97 (Sheldrick, 1990)'
_diffrn_ambient_temperature 173(2)
_diffrn_detector_area_resol_mean 15.9809
_diffrn_measured_fraction_theta_full 0.995
_diffrn_measured_fraction_theta_max 0.996
_diffrn_measurement_device_type 'Xcalibur, Sapphire3'
_diffrn_measurement_method '\w scans'
_diffrn_radiation_type MoK\a
_diffrn_radiation_wavelength 0.71073
_diffrn_reflns_av_R_equivalents 0.0311
_diffrn_reflns_av_unetI/netI 0.0177
_diffrn_reflns_laue_measured_fraction_full 0.995
_diffrn_reflns_laue_measured_fraction_max 0.996
_diffrn_reflns_limit_h_max 14
_diffrn_reflns_limit_h_min -14
_diffrn_reflns_limit_k_max 22
_diffrn_reflns_limit_k_min -22
_diffrn_reflns_limit_l_max 8
_diffrn_reflns_limit_l_min -8
_diffrn_reflns_number 9343
_diffrn_reflns_point_group_measured_fraction_full 0.995
_diffrn_reflns_point_group_measured_fraction_max 0.996
_diffrn_reflns_theta_full 25.242
_diffrn_reflns_theta_max 30.092
_diffrn_reflns_theta_min 4.165
_exptl_absorpt_coefficient_mu 6.739
_exptl_absorpt_correction_T_max 1.00000
_exptl_absorpt_correction_T_min 0.53277
_exptl_absorpt_correction_type multi-scan
_exptl_absorpt_process_details
;
CrysAlisPro, Oxford Diffraction Ltd.,
Version 1.171.33.41 (release 06-05-2009 CrysAlis171 .NET)
(compiled May  6 2009,17:20:42)
Empirical absorption correction using spherical harmonics,
 implemented in SCALE3 ABSPACK scaling algorithm.
;
_exptl_crystal_colour colourless
_exptl_crystal_density_diffrn 2.560
_exptl_crystal_description block
_exptl_crystal_F_000 640
_exptl_crystal_recrystallization_method 'Re-crystallisation from solvent: Ethylacetate'
_exptl_crystal_size_max 0.220
_exptl_crystal_size_mid 0.120
_exptl_crystal_size_min 0.050
_refine_diff_density_max 0.592
_refine_diff_density_min -0.626
_refine_diff_density_rms 0.097
_refine_ls_extinction_method none
_refine_ls_goodness_of_fit_ref 1.027
_refine_ls_hydrogen_treatment refall
_refine_ls_matrix_type full
_refine_ls_number_parameters 75
_refine_ls_number_reflns 1361
_refine_ls_number_restraints 1
_refine_ls_restrained_S_all 1.026
_refine_ls_R_factor_all 0.0245
_refine_ls_R_factor_gt 0.0176
_refine_ls_shift/su_max 0.001
_refine_ls_shift/su_mean 0.000
_refine_ls_structure_factor_coef Fsqd
_refine_ls_weighting_details
;
 w=1/[\s^2^(Fo^2^)+(0.0231P)^2^]
 where P=(Fo^2^+2Fc^2^)/3
;
_refine_ls_weighting_scheme calc
_refine_ls_wR_factor_gt 0.0404
_refine_ls_wR_factor_ref 0.0415
_reflns_Friedel_coverage 0.000
_reflns_number_gt 1126
_reflns_number_total 1361
_reflns_threshold_expression 'I > 2\s(I)'
_cod_data_source_file c5nj00821b2.cif
_cod_data_source_block lsg
_cod_depositor_comments 'Adding full bibliography for 7055070--7055078.cif.'
_cod_database_code 7055072
_shelx_space_group_comment
;
The symmetry employed for this shelxl refinement is uniquely defined
by the following loop, which should always be used as a source of
symmetry information in preference to the above space-group names.
They are only intended as comments.
;
_shelx_estimated_absorpt_t_min 0.319
_shelx_estimated_absorpt_t_max 0.729
_shelxl_version_number 2013-2

loop_
_space_group_symop_operation_xyz
'x, y, z'
'-x, y, -z+1/2'
'x+1/2, y+1/2, z'
'-x+1/2, y+1/2, -z+1/2'
'-x, -y, -z'
'x, -y, z-1/2'
'-x+1/2, -y+1/2, -z'
'x+1/2, -y+1/2, z-1/2'

loop_
_atom_site_label
_atom_site_type_symbol
_atom_site_fract_x
_atom_site_fract_y
_atom_site_fract_z
_atom_site_U_iso_or_equiv
_atom_site_adp_type
_atom_site_occupancy
_atom_site_site_symmetry_order
_atom_site_calc_flag
_atom_site_refinement_flags_posn
_atom_site_refinement_flags_adp
_atom_site_refinement_flags_occupancy
I1 I 0.31593(2) 0.11568(2) 1.01681(3) 0.03295(6) Uani 1 1 d . . .
H1 H 0.5000 0.036(2) 0.7500 0.034(9) Uiso 1 2 d S . P
C1 C 0.4701(4) 0.0924(3) 0.7972(9) 0.0297(9) Uani 0.5 1 d . . P
C2 C 0.5323(4) 0.1529(3) 0.6996(7) 0.0249(8) Uani 0.5 1 d . . P
C3 C 0.5164(8) 0.2450(2) 0.7224(17) 0.0215(12) Uani 0.5 1 d . . P
C41 C 0.4243(8) 0.2864(6) 0.5878(12) 0.0257(13) Uani 0.5 1 d . . P
H4 H 0.387(3) 0.259(2) 0.443(5) 0.061(9) Uiso 1 1 d . . .
C4 C 0.4426(12) 0.2907(8) 0.5468(19) 0.0346(5) Uani 0.5 1 d . . P
C5 C 0.4316(3) 0.37464(15) 0.5715(4) 0.0346(5) Uani 1 1 d . . .
H5 H 0.382(3) 0.4076(17) 0.452(5) 0.041(7) Uiso 1 1 d . . .
C6 C 0.5000 0.4177(2) 0.7500 0.0357(7) Uani 1 2 d DS T P
H6 H 0.5000 0.4775(7) 0.7500 0.056(12) Uiso 1 2 d DS . P

loop_
_atom_site_aniso_label
_atom_site_aniso_U_11
_atom_site_aniso_U_22
_atom_site_aniso_U_33
_atom_site_aniso_U_23
_atom_site_aniso_U_13
_atom_site_aniso_U_12
I1 0.03086(9) 0.03252(9) 0.03661(10) 0.00321(6) 0.01011(6) -0.00094(6)
C1 0.027(3) 0.028(2) 0.035(3) -0.0026(18) 0.0064(17) 0.0034(16)
C2 0.023(2) 0.023(2) 0.029(2) -0.0025(16) 0.0047(15) 0.0039(16)
C3 0.015(4) 0.0238(16) 0.028(4) -0.0021(17) 0.012(2) -0.0022(16)
C41 0.026(3) 0.028(2) 0.023(3) 0.002(2) -0.001(2) -0.007(2)
C4 0.0399(13) 0.0327(11) 0.0314(12) 0.0079(9) 0.0046(9) 0.0050(9)
C5 0.0399(13) 0.0327(11) 0.0314(12) 0.0079(9) 0.0046(9) 0.0050(9)
C6 0.049(2) 0.0228(14) 0.0364(18) 0.000 0.0124(15) 0.000

loop_
_atom_type_symbol
_atom_type_description
_atom_type_scat_dispersion_real
_atom_type_scat_dispersion_imag
_atom_type_scat_source
C C 0.0033 0.0016 'International Tables Vol C Tables 4.2.6.8 and 6.1.1.4'
H H 0.0000 0.0000 'International Tables Vol C Tables 4.2.6.8 and 6.1.1.4'
I I -0.4742 1.8119 'International Tables Vol C Tables 4.2.6.8 and 6.1.1.4'

loop_
_geom_angle_atom_site_label_1
_geom_angle_atom_site_label_2
_geom_angle_atom_site_label_3
_geom_angle
_geom_angle_site_symmetry_1
_geom_angle_site_symmetry_3
C2 C1 I1 122.0(3) . .
C2 C1 H1 112.7(11) . .
I1 C1 H1 125.2(10) . .
C1 C2 C3 129.5(4) . .
C1 C2 I1 116.0(3) . 2_656
C3 C2 I1 114.5(3) . 2_656
C41 C3 C4 119.6(4) 2_656 .
C41 C3 C2 120.2(8) 2_656 .
C4 C3 C2 120.2(9) . .
C3 C41 C5 120.7(7) 2_656 .
C3 C41 H4 125.0(19) 2_656 .
C5 C41 H4 113.6(18) . .
C5 C4 C3 118.7(10) . .
C5 C4 H4 123(2) . .
C3 C4 H4 116(2) . .
C4 C5 C6 122.1(6) . .
C6 C5 C41 118.3(4) . .
C4 C5 H5 120.2(17) . .
C6 C5 H5 117.3(17) . .
C41 C5 H5 123.9(17) . .
C5 C6 C5 120.1(3) . 2_656
C5 C6 H6 119.94(15) . .
C5 C6 H6 119.95(15) 2_656 .

loop_
_geom_bond_atom_site_label_1
_geom_bond_atom_site_label_2
_geom_bond_distance
_geom_bond_site_symmetry_2
I1 C1 2.111(4) .
I1 C2 2.131(4) 2_656
C1 C2 1.302(6) .
C1 H1 0.99(3) .
C2 C3 1.483(5) .
C2 C3 1.622(5) 2_656
C2 I1 2.131(4) 2_656
C3 C41 1.340(14) .
C3 C41 1.372(13) 2_656
C3 C4 1.411(15) .
C3 C4 1.539(15) 2_656
C3 C2 1.622(5) 2_656
C41 C3 1.372(13) 2_656
C41 C5 1.412(9) .
C41 H4 0.99(3) .
C4 C5 1.352(13) .
C4 C3 1.539(15) 2_656
C4 H4 0.94(3) .
C5 C6 1.376(3) .
C5 H5 0.97(3) .
C6 C5 1.376(3) 2_656
C6 H6 0.953(10) .

loop_
_geom_torsion_atom_site_label_1
_geom_torsion_atom_site_label_2
_geom_torsion_atom_site_label_3
_geom_torsion_atom_site_label_4
_geom_torsion
_geom_torsion_site_symmetry_1
_geom_torsion_site_symmetry_4
C1 C1 C2 C2 179.6(11) 2_656 2_656
I1 C1 C2 C2 2.7(7) . 2_656
C2 C1 C2 C1 -179.6(11) 2_656 2_656
I1 C1 C2 C1 -176.9(10) . 2_656
C1 C1 C2 C3 179.3(9) 2_656 .
C2 C1 C2 C3 -0.2(7) 2_656 .
I1 C1 C2 C3 2.5(9) . .
C1 C1 C2 C3 -180.0(9) 2_656 2_656
C2 C1 C2 C3 0.4(6) 2_656 2_656
I1 C1 C2 C3 3.2(7) . 2_656
C1 C1 C2 I1 -2.9(8) 2_656 2_656
C2 C1 C2 I1 177.5(8) 2_656 2_656
I1 C1 C2 I1 -179.7(2) . 2_656
C2 C2 C3 C3 2(3) 2_656 2_656
C1 C2 C3 C3 5(6) 2_656 2_656
C1 C2 C3 C3 2(3) . 2_656
I1 C2 C3 C3 -176(3) 2_656 2_656
C2 C2 C3 C41 -85.7(7) 2_656 .
C1 C2 C3 C41 -83(4) 2_656 .
C1 C2 C3 C41 -85.5(8) . .
C3 C2 C3 C41 -88(3) 2_656 .
I1 C2 C3 C41 96.7(5) 2_656 .
C2 C2 C3 C41 80.7(7) 2_656 2_656
C1 C2 C3 C41 83(4) 2_656 2_656
C1 C2 C3 C41 80.9(8) . 2_656
C3 C2 C3 C41 79(3) 2_656 2_656
I1 C2 C3 C41 -96.9(5) 2_656 2_656
C2 C2 C3 C4 -100.6(8) 2_656 .
C1 C2 C3 C4 -98(4) 2_656 .
C1 C2 C3 C4 -100.4(7) . .
C3 C2 C3 C4 -103(3) 2_656 .
I1 C2 C3 C4 81.8(7) 2_656 .
C2 C2 C3 C4 68.5(8) 2_656 2_656
C1 C2 C3 C4 71(4) 2_656 2_656
C1 C2 C3 C4 68.6(10) . 2_656
C3 C2 C3 C4 66(3) 2_656 2_656
I1 C2 C3 C4 -109.2(6) 2_656 2_656
C1 C2 C3 C2 3(4) 2_656 2_656
C1 C2 C3 C2 0.2(6) . 2_656
C3 C2 C3 C2 -2(3) 2_656 2_656
I1 C2 C3 C2 -177.6(7) 2_656 2_656
C41 C3 C41 C3 -70.7(14) 2_656 2_656
C4 C3 C41 C3 -173(4) . 2_656
C2 C3 C41 C3 96.0(14) . 2_656
C4 C3 C41 C3 -60.1(14) 2_656 2_656
C2 C3 C41 C3 59.2(12) 2_656 2_656
C3 C3 C41 C5 99.3(14) 2_656 .
C41 C3 C41 C5 28.6(5) 2_656 .
C4 C3 C41 C5 -74(4) . .
C2 C3 C41 C5 -164.7(4) . .
C4 C3 C41 C5 39.2(9) 2_656 .
C2 C3 C41 C5 158.5(4) 2_656 .
C3 C3 C4 C5 77.3(17) 2_656 .
C41 C3 C4 C5 84(4) . .
C41 C3 C4 C5 -0.4(11) 2_656 .
C2 C3 C4 C5 -179.1(5) . .
C4 C3 C4 C5 11.5(7) 2_656 .
C2 C3 C4 C5 141.9(6) 2_656 .
C41 C3 C4 C3 7(4) . 2_656
C41 C3 C4 C3 -77.7(15) 2_656 2_656
C2 C3 C4 C3 103.6(17) . 2_656
C4 C3 C4 C3 -65.8(14) 2_656 2_656
C2 C3 C4 C3 64.6(15) 2_656 2_656
C3 C4 C5 C6 6.3(9) . .
C3 C4 C5 C6 25.3(9) 2_656 .
C3 C4 C5 C41 -70(4) . .
C3 C4 C5 C41 -51(3) 2_656 .
C3 C41 C5 C4 88(4) . .
C3 C41 C5 C4 111(4) 2_656 .
C3 C41 C5 C6 -23.0(6) . .
C3 C41 C5 C6 0.3(7) 2_656 .
C4 C5 C6 C5 -8.9(5) . 2_656
C41 C5 C6 C5 5.4(3) . 2_656
